data_4135596
loop_
_publ_author_name
'Keilwerth, Martin'
'Grunwald, Liam'
'Mao, Weiqing'
'Heinemann, Frank W.'
'Sutter, J\"org'
'Bill, Eckhard'
'Meyer, Karsten'

_publ_section_title
;
 Ligand Tailoring Toward an Air-Stable Iron(V) Nitrido Complex.
;
_journal_issue 3
_journal_name_full 'Journal of the American Chemical Society'
_journal_page_first 1458
_journal_page_last 1465
_journal_paper_doi 10.1021/jacs.0c11141
_journal_volume 143
_journal_year 2021
_chemical_formula_moiety 'C39 H45 Fe N8, 2(F6 P)'
_chemical_formula_sum 'C39 H45 F12 Fe N8 P2'
_chemical_formula_weight 971.62
_space_group_crystal_system monoclinic
_space_group_IT_number 14
_space_group_name_Hall '-P 2ybc'
_space_group_name_H-M_alt 'P 1 21/c 1'
_atom_sites_solution_hydrogens geom
_audit_creation_date 2020-03-18
_audit_creation_method
;
Olex2 1.2
(compiled 2018.05.29 svn.r3508 for OlexSys, GUI svn.r5506)
;
_cell_angle_alpha 90
_cell_angle_beta 94.725(3)
_cell_angle_gamma 90
_cell_formula_units_Z 4
_cell_length_a 17.0881(11)
_cell_length_b 16.5690(11)
_cell_length_c 15.2548(10)
_cell_measurement_reflns_used 9974
_cell_measurement_temperature 100(2)
_cell_measurement_theta_max 36.24
_cell_measurement_theta_min 2.24
_cell_volume 4304.5(5)
_computing_cell_refinement 'SAINT V8.38A (Bruker AXS, 2016)'
_computing_data_collection 'Bruker APEX3 (Bruker AXS, 2015)'
_computing_data_reduction 'SAINT V8.38A (Bruker AXS, 2016)'
_computing_molecular_graphics 'SHELXTL 6.12 (Bruker AXS, 2002)'
_computing_publication_material 'Olex2 (Dolomanov et al., 2009)'
_computing_structure_refinement 'SHELXL-2018/3 (Sheldrick, 2015)'
_computing_structure_solution 'SHELX XT 2014/5 (Sheldrick, 2015)'
_diffrn_ambient_temperature 100(2)
_diffrn_measured_fraction_theta_full 0.997
_diffrn_measured_fraction_theta_max 0.998
_diffrn_measurement_device_type 'Bruker Kappa ImuS Duo Photon II CPAD'
_diffrn_measurement_method '\f and \w scans'
_diffrn_radiation_monochromator 'Quazar focussing montel optics'
_diffrn_radiation_source 'ImuS high brilliance micro-focus tube'
_diffrn_radiation_type MoK\a
_diffrn_radiation_wavelength 0.71073
_diffrn_reflns_av_R_equivalents 0.0489
_diffrn_reflns_av_unetI/netI 0.0151
_diffrn_reflns_Laue_measured_fraction_full 0.997
_diffrn_reflns_Laue_measured_fraction_max 0.998
_diffrn_reflns_limit_h_max 24
_diffrn_reflns_limit_h_min -24
_diffrn_reflns_limit_k_max 23
_diffrn_reflns_limit_k_min -23
_diffrn_reflns_limit_l_max 21
_diffrn_reflns_limit_l_min -21
_diffrn_reflns_number 296260
_diffrn_reflns_point_group_measured_fraction_full 0.997
_diffrn_reflns_point_group_measured_fraction_max 0.998
_diffrn_reflns_theta_full 25.242
_diffrn_reflns_theta_max 30.507
_diffrn_reflns_theta_min 1.715
_diffrn_standards_number 0
_exptl_absorpt_coefficient_mu 0.517
_exptl_absorpt_correction_T_max 0.7471
_exptl_absorpt_correction_T_min 0.7036
_exptl_absorpt_correction_type multi-scan
_exptl_absorpt_process_details
;
SADABS-2016/2 (Bruker,2016/2) was used for absorption correction.
wR2(int) was 0.0862 before and 0.0594 after correction.
The Ratio of minimum to maximum transmission is 0.9418.
The \l/2 correction factor is Not present.
;
_exptl_crystal_colour orange
_exptl_crystal_density_diffrn 1.499
_exptl_crystal_description plate
_exptl_crystal_F_000 1996
_exptl_crystal_size_max 0.24
_exptl_crystal_size_mid 0.22
_exptl_crystal_size_min 0.09
_refine_diff_density_max 0.563
_refine_diff_density_min -0.370
_refine_diff_density_rms 0.056
_refine_ls_extinction_method none
_refine_ls_goodness_of_fit_ref 1.056
_refine_ls_hydrogen_treatment constr
_refine_ls_matrix_type full
_refine_ls_number_parameters 568
_refine_ls_number_reflns 13116
_refine_ls_number_restraints 0
_refine_ls_restrained_S_all 1.056
_refine_ls_R_factor_all 0.0378
_refine_ls_R_factor_gt 0.0304
_refine_ls_shift/su_max 0.002
_refine_ls_shift/su_mean 0.000
_refine_ls_structure_factor_coef Fsqd
_refine_ls_weighting_details 'w=1/[\s^2^(Fo^2^)+(0.0339P)^2^+3.0156P] where P=(Fo^2^+2Fc^2^)/3'
_refine_ls_weighting_scheme calc
_refine_ls_wR_factor_gt 0.0760
_refine_ls_wR_factor_ref 0.0808
_reflns_Friedel_coverage 0.000
_reflns_number_gt 11461
_reflns_number_total 13116
_reflns_threshold_expression 'I > 2\s(I)'
_cod_data_source_file ja0c11141_si_002.cif
_cod_data_source_block lig2003
_cod_database_code 4135596
_shelx_shelxl_version_number 2018/3
_shelx_space_group_comment
;
The symmetry employed for this shelxl refinement is uniquely defined
by the following loop, which should always be used as a source of
symmetry information in preference to the above space-group names.
They are only intended as comments.
;
_shelx_estimated_absorpt_t_max 0.955
_shelx_estimated_absorpt_t_min 0.886
_olex2_refinement_description
;
1. Fixed Uiso
 At 1.2 times of:
  All C(H) groups, All C(H,H) groups
 At 1.5 times of:
  All C(H,H,H) groups
2.a Secondary CH2 refined with riding coordinates:
 C1(H1A,H1B), C5(H5A,H5B), C9(H9A,H9B)
2.b Aromatic/amide H refined with riding coordinates:
 C3(H3), C4(H4), C7(H7), C8(H8), C11(H11), C12(H12), C15(H15), C17(H17),
 C24(H24), C26(H26), C33(H33), C35(H35)
2.c Idealised Me refined as rotating group:
 C19(H19A,H19B,H19C), C20(H20A,H20B,H20C), C21(H21A,H21B,H21C), C28(H28A,H28B,
 H28C), C29(H29A,H29B,H29C), C30(H30A,H30B,H30C), C37(H37A,H37B,H37C), C38(H38A,
 H38B,H38C), C39(H39A,H39B,H39C)
;
_olex2_submission_special_instructions 'No special instructions were received'

loop_
_space_group_symop_operation_xyz
'x, y, z'
'-x, y+1/2, -z+1/2'
'-x, -y, -z'
'x, -y-1/2, z-1/2'

loop_
_atom_site_label
_atom_site_type_symbol
_atom_site_fract_x
_atom_site_fract_y
_atom_site_fract_z
_atom_site_U_iso_or_equiv
_atom_site_adp_type
_atom_site_occupancy
_atom_site_site_symmetry_order
_atom_site_calc_flag
_atom_site_refinement_flags_posn
_atom_site_refinement_flags_adp
_atom_site_refinement_flags_occupancy
_atom_site_disorder_assembly
_atom_site_disorder_group
Fe1 Fe 0.71857(2) 0.46797(2) 0.26709(2) 0.00975(4) Uani 1 1 d . . . . .
N1 N 0.59687(6) 0.41195(6) 0.22204(6) 0.01101(17) Uani 1 1 d . . . . .
N2 N 0.62883(6) 0.48748(6) 0.09986(6) 0.01279(18) Uani 1 1 d . . . . .
N3 N 0.74260(6) 0.53743(6) 0.08545(7) 0.01494(19) Uani 1 1 d . . . . .
N4 N 0.67639(6) 0.30081(6) 0.26186(6) 0.01205(17) Uani 1 1 d . . . . .
N5 N 0.77665(6) 0.30689(6) 0.35577(7) 0.01270(18) Uani 1 1 d . . . . .
N6 N 0.57409(6) 0.49113(6) 0.34521(7) 0.01304(18) Uani 1 1 d . . . . .
N7 N 0.65131(6) 0.58552(6) 0.39586(7) 0.01386(18) Uani 1 1 d . . . . .
N8 N 0.79571(6) 0.50867(6) 0.30015(7) 0.01628(19) Uani 1 1 d . . . . .
C1 C 0.56299(7) 0.45855(7) 0.14598(8) 0.0132(2) Uani 1 1 d . . . . .
H1A H 0.528194 0.423943 0.106856 0.016 Uiso 1 1 calc R . . . .
H1B H 0.531939 0.504543 0.165792 0.016 Uiso 1 1 calc R . . . .
C2 C 0.69787(7) 0.50556(7) 0.14568(7) 0.0126(2) Uani 1 1 d . . . . .
C3 C 0.63006(7) 0.50737(8) 0.01223(8) 0.0166(2) Uani 1 1 d . . . . .
H3 H 0.588776 0.500120 -0.032712 0.020 Uiso 1 1 calc R . . . .
C4 C 0.70171(8) 0.53925(8) 0.00304(8) 0.0183(2) Uani 1 1 d . . . . .
H4 H 0.720495 0.559106 -0.049758 0.022 Uiso 1 1 calc R . . . .
C5 C 0.61295(7) 0.32774(7) 0.19899(8) 0.0129(2) Uani 1 1 d . . . . .
H5A H 0.565623 0.293979 0.203314 0.016 Uiso 1 1 calc R . . . .
H5B H 0.628985 0.324286 0.138201 0.016 Uiso 1 1 calc R . . . .
C6 C 0.72730(6) 0.35373(7) 0.30362(7) 0.01174(19) Uani 1 1 d . . . . .
C7 C 0.69285(7) 0.22209(7) 0.28656(8) 0.0140(2) Uani 1 1 d . . . . .
H7 H 0.665455 0.174951 0.266118 0.017 Uiso 1 1 calc R . . . .
C8 C 0.75595(7) 0.22595(7) 0.34576(8) 0.0149(2) Uani 1 1 d . . . . .
H8 H 0.781552 0.181543 0.375222 0.018 Uiso 1 1 calc R . . . .
C9 C 0.54936(7) 0.41765(7) 0.29831(8) 0.0136(2) Uani 1 1 d . . . . .
H9A H 0.492778 0.420340 0.278487 0.016 Uiso 1 1 calc R . . . .
H9B H 0.558462 0.370006 0.336967 0.016 Uiso 1 1 calc R . . . .
C10 C 0.64727(7) 0.52114(7) 0.34155(7) 0.01235(19) Uani 1 1 d . . . . .
C11 C 0.53197(7) 0.53598(8) 0.40211(8) 0.0171(2) Uani 1 1 d . . . . .
H11 H 0.479463 0.526869 0.415822 0.021 Uiso 1 1 calc R . . . .
C12 C 0.58062(7) 0.59518(8) 0.43408(8) 0.0182(2) Uani 1 1 d . . . . .
H12 H 0.568850 0.635782 0.474959 0.022 Uiso 1 1 calc R . . . .
C13 C 0.82319(7) 0.56165(8) 0.10278(8) 0.0171(2) Uani 1 1 d . . . . .
C14 C 0.83863(8) 0.64227(8) 0.12560(8) 0.0209(2) Uani 1 1 d . . . . .
C15 C 0.91715(9) 0.66401(10) 0.14213(9) 0.0267(3) Uani 1 1 d . . . . .
H15 H 0.929824 0.718037 0.158613 0.032 Uiso 1 1 calc R . . . .
C16 C 0.97715(9) 0.60902(11) 0.13517(9) 0.0281(3) Uani 1 1 d . . . . .
C17 C 0.95918(8) 0.52983(10) 0.11128(10) 0.0266(3) Uani 1 1 d . . . . .
H17 H 1.000576 0.492284 0.106146 0.032 Uiso 1 1 calc R . . . .
C18 C 0.88132(8) 0.50427(9) 0.09462(9) 0.0211(2) Uani 1 1 d . . . . .
C19 C 0.77306(9) 0.70211(9) 0.13093(11) 0.0282(3) Uani 1 1 d . . . . .
H19A H 0.794891 0.754493 0.150143 0.042 Uiso 1 1 calc GR . . . .
H19B H 0.737081 0.682987 0.173243 0.042 Uiso 1 1 calc GR . . . .
H19C H 0.744479 0.707844 0.072889 0.042 Uiso 1 1 calc GR . . . .
C20 C 1.06177(10) 0.63591(13) 0.15135(12) 0.0389(4) Uani 1 1 d . . . . .
H20A H 1.074391 0.673501 0.104963 0.058 Uiso 1 1 calc GR . . . .
H20B H 1.096384 0.588775 0.150969 0.058 Uiso 1 1 calc GR . . . .
H20C H 1.069321 0.662867 0.208610 0.058 Uiso 1 1 calc GR . . . .
C21 C 0.86109(9) 0.41871(9) 0.06912(11) 0.0292(3) Uani 1 1 d . . . . .
H21A H 0.831424 0.393970 0.114434 0.044 Uiso 1 1 calc GR . . . .
H21B H 0.909486 0.388060 0.063587 0.044 Uiso 1 1 calc GR . . . .
H21C H 0.829168 0.418291 0.012730 0.044 Uiso 1 1 calc GR . . . .
C22 C 0.83529(7) 0.33551(7) 0.42205(8) 0.0135(2) Uani 1 1 d . . . . .
C23 C 0.90779(7) 0.36250(8) 0.39817(8) 0.0157(2) Uani 1 1 d . . . . .
C24 C 0.96204(7) 0.38927(8) 0.46567(9) 0.0185(2) Uani 1 1 d . . . . .
H24 H 1.011508 0.408992 0.451001 0.022 Uiso 1 1 calc R . . . .
C25 C 0.94584(7) 0.38791(8) 0.55358(8) 0.0180(2) Uani 1 1 d . . . . .
C26 C 0.87282(7) 0.35978(8) 0.57429(8) 0.0175(2) Uani 1 1 d . . . . .
H26 H 0.861194 0.358674 0.634112 0.021 Uiso 1 1 calc R . . . .
C27 C 0.81640(7) 0.33324(7) 0.50968(8) 0.0150(2) Uani 1 1 d . . . . .
C28 C 0.92877(8) 0.36370(9) 0.30410(9) 0.0209(2) Uani 1 1 d . . . . .
H28A H 0.900345 0.320566 0.271058 0.031 Uiso 1 1 calc GR . . . .
H28B H 0.985413 0.355331 0.302589 0.031 Uiso 1 1 calc GR . . . .
H28C H 0.914181 0.415981 0.277512 0.031 Uiso 1 1 calc GR . . . .
C29 C 1.00552(8) 0.41598(9) 0.62562(9) 0.0244(3) Uani 1 1 d . . . . .
H29A H 1.027120 0.369175 0.658624 0.037 Uiso 1 1 calc GR . . . .
H29B H 0.980174 0.452212 0.665443 0.037 Uiso 1 1 calc GR . . . .
H29C H 1.048016 0.444771 0.599563 0.037 Uiso 1 1 calc GR . . . .
C30 C 0.73736(8) 0.30507(9) 0.53399(9) 0.0229(3) Uani 1 1 d . . . . .
H30A H 0.696062 0.336682 0.501503 0.034 Uiso 1 1 calc GR . . . .
H30B H 0.733895 0.312337 0.597311 0.034 Uiso 1 1 calc GR . . . .
H30C H 0.730629 0.247840 0.519006 0.034 Uiso 1 1 calc GR . . . .
C31 C 0.71361(7) 0.64445(7) 0.40165(8) 0.0134(2) Uani 1 1 d . . . . .
C32 C 0.78133(7) 0.63098(7) 0.45737(8) 0.0150(2) Uani 1 1 d . . . . .
C33 C 0.84040(7) 0.68906(8) 0.45746(8) 0.0182(2) Uani 1 1 d . . . . .
H33 H 0.887002 0.681750 0.495060 0.022 Uiso 1 1 calc R . . . .
C34 C 0.83336(8) 0.75726(8) 0.40439(9) 0.0191(2) Uani 1 1 d . . . . .
C35 C 0.76378(8) 0.76928(7) 0.35176(8) 0.0190(2) Uani 1 1 d . . . . .
H35 H 0.757872 0.816590 0.316656 0.023 Uiso 1 1 calc R . . . .
C36 C 0.70268(7) 0.71350(7) 0.34947(8) 0.0158(2) Uani 1 1 d . . . . .
C37 C 0.79124(8) 0.55689(8) 0.51414(9) 0.0213(2) Uani 1 1 d . . . . .
H37A H 0.739984 0.540054 0.532193 0.032 Uiso 1 1 calc GR . . . .
H37B H 0.826483 0.569046 0.566424 0.032 Uiso 1 1 calc GR . . . .
H37C H 0.813697 0.513276 0.480791 0.032 Uiso 1 1 calc GR . . . .
C38 C 0.89988(9) 0.81735(9) 0.40270(11) 0.0289(3) Uani 1 1 d . . . . .
H38A H 0.895435 0.857662 0.449041 0.043 Uiso 1 1 calc GR . . . .
H38B H 0.897092 0.844255 0.345320 0.043 Uiso 1 1 calc GR . . . .
H38C H 0.950188 0.789061 0.412653 0.043 Uiso 1 1 calc GR . . . .
C39 C 0.62797(8) 0.72739(8) 0.29201(9) 0.0220(3) Uani 1 1 d . . . . .
H39A H 0.585287 0.739934 0.328939 0.033 Uiso 1 1 calc GR . . . .
H39B H 0.614744 0.678634 0.257556 0.033 Uiso 1 1 calc GR . . . .
H39C H 0.635264 0.772647 0.252125 0.033 Uiso 1 1 calc GR . . . .
P1 P 0.48885(2) 0.71198(2) 0.05341(2) 0.01308(6) Uani 1 1 d . . . . .
F11 F 0.52052(6) 0.62336(5) 0.07758(7) 0.0313(2) Uani 1 1 d . . . . .
F12 F 0.46625(5) 0.72423(5) 0.15225(5) 0.02360(17) Uani 1 1 d . . . . .
F13 F 0.45529(5) 0.80043(5) 0.02869(6) 0.02416(17) Uani 1 1 d . . . . .
F14 F 0.51096(5) 0.70024(5) -0.04625(5) 0.02500(17) Uani 1 1 d . . . . .
F15 F 0.57338(5) 0.74948(6) 0.07839(5) 0.02454(17) Uani 1 1 d . . . . .
F16 F 0.40337(5) 0.67473(5) 0.02639(6) 0.02571(17) Uani 1 1 d . . . . .
P2 P 0.68222(2) 0.99393(2) 0.24131(2) 0.01637(6) Uani 1 1 d . . . . .
F21 F 0.64697(5) 0.93098(5) 0.30805(6) 0.02576(17) Uani 1 1 d . . . . .
F22 F 0.75765(5) 0.93802(5) 0.23483(6) 0.02876(19) Uani 1 1 d . . . . .
F23 F 0.71619(6) 1.05739(5) 0.17537(6) 0.02679(18) Uani 1 1 d . . . . .
F24 F 0.60593(5) 1.04998(5) 0.24816(6) 0.02601(18) Uani 1 1 d . . . . .
F25 F 0.72605(5) 1.04130(5) 0.32319(6) 0.02663(18) Uani 1 1 d . . . . .
F26 F 0.63756(5) 0.94682(5) 0.16003(6) 0.02561(17) Uani 1 1 d . . . . .

loop_
_atom_site_aniso_label
_atom_site_aniso_U_11
_atom_site_aniso_U_22
_atom_site_aniso_U_33
_atom_site_aniso_U_23
_atom_site_aniso_U_13
_atom_site_aniso_U_12
Fe1 0.00908(7) 0.00954(7) 0.01041(7) -0.00005(5) -0.00048(5) -0.00038(5)
N1 0.0112(4) 0.0100(4) 0.0117(4) 0.0003(3) -0.0002(3) 0.0010(3)
N2 0.0125(4) 0.0135(4) 0.0121(4) 0.0013(3) -0.0008(3) 0.0006(3)
N3 0.0154(5) 0.0184(5) 0.0110(4) 0.0004(4) 0.0008(3) -0.0026(4)
N4 0.0118(4) 0.0101(4) 0.0137(4) -0.0001(3) -0.0018(3) 0.0012(3)
N5 0.0112(4) 0.0123(4) 0.0141(4) 0.0005(3) -0.0019(3) 0.0009(3)
N6 0.0115(4) 0.0137(4) 0.0141(4) -0.0011(3) 0.0023(3) -0.0002(3)
N7 0.0139(4) 0.0138(4) 0.0140(4) -0.0024(3) 0.0021(3) -0.0002(3)
N8 0.0136(4) 0.0174(5) 0.0178(5) -0.0008(4) 0.0011(4) -0.0020(4)
C1 0.0107(5) 0.0139(5) 0.0147(5) 0.0026(4) -0.0013(4) 0.0005(4)
C2 0.0132(5) 0.0122(5) 0.0123(5) -0.0001(4) 0.0004(4) -0.0005(4)
C3 0.0189(5) 0.0189(5) 0.0114(5) 0.0016(4) -0.0021(4) 0.0009(4)
C4 0.0209(6) 0.0228(6) 0.0109(5) 0.0017(4) 0.0000(4) -0.0006(5)
C5 0.0130(5) 0.0104(5) 0.0146(5) -0.0008(4) -0.0036(4) 0.0009(4)
C6 0.0108(5) 0.0117(5) 0.0124(5) -0.0002(4) -0.0008(4) 0.0013(4)
C7 0.0150(5) 0.0093(4) 0.0174(5) -0.0002(4) 0.0002(4) 0.0017(4)
C8 0.0150(5) 0.0115(5) 0.0181(5) 0.0013(4) -0.0004(4) 0.0024(4)
C9 0.0128(5) 0.0124(5) 0.0160(5) -0.0002(4) 0.0030(4) -0.0022(4)
C10 0.0132(5) 0.0116(5) 0.0123(5) -0.0003(4) 0.0011(4) -0.0003(4)
C11 0.0149(5) 0.0214(6) 0.0156(5) -0.0029(4) 0.0048(4) 0.0012(4)
C12 0.0164(5) 0.0206(6) 0.0182(5) -0.0052(4) 0.0048(4) 0.0016(4)
C13 0.0156(5) 0.0238(6) 0.0120(5) 0.0011(4) 0.0018(4) -0.0056(4)
C14 0.0237(6) 0.0243(6) 0.0151(5) -0.0008(5) 0.0044(5) -0.0071(5)
C15 0.0278(7) 0.0315(7) 0.0207(6) 0.0002(5) 0.0024(5) -0.0137(6)
C16 0.0213(6) 0.0435(9) 0.0194(6) 0.0049(6) 0.0003(5) -0.0114(6)
C17 0.0180(6) 0.0395(8) 0.0225(6) 0.0044(6) 0.0032(5) 0.0010(6)
C18 0.0186(6) 0.0288(7) 0.0161(6) 0.0011(5) 0.0023(4) -0.0007(5)
C19 0.0326(8) 0.0222(6) 0.0310(7) -0.0035(5) 0.0108(6) -0.0036(6)
C20 0.0234(7) 0.0576(11) 0.0353(9) 0.0062(8) -0.0002(6) -0.0151(7)
C21 0.0288(7) 0.0270(7) 0.0316(7) -0.0043(6) 0.0022(6) 0.0054(6)
C22 0.0106(5) 0.0141(5) 0.0152(5) 0.0006(4) -0.0034(4) 0.0015(4)
C23 0.0130(5) 0.0184(5) 0.0155(5) 0.0025(4) -0.0006(4) 0.0014(4)
C24 0.0114(5) 0.0231(6) 0.0204(6) 0.0030(5) -0.0021(4) -0.0010(4)
C25 0.0155(5) 0.0196(5) 0.0181(5) 0.0015(4) -0.0043(4) -0.0003(4)
C26 0.0172(5) 0.0197(5) 0.0149(5) 0.0003(4) -0.0020(4) -0.0004(4)
C27 0.0129(5) 0.0153(5) 0.0166(5) 0.0001(4) 0.0002(4) 0.0003(4)
C28 0.0157(5) 0.0294(7) 0.0179(6) 0.0023(5) 0.0019(4) -0.0003(5)
C29 0.0199(6) 0.0321(7) 0.0200(6) -0.0001(5) -0.0064(5) -0.0052(5)
C30 0.0169(6) 0.0312(7) 0.0210(6) -0.0042(5) 0.0040(5) -0.0070(5)
C31 0.0149(5) 0.0121(5) 0.0131(5) -0.0028(4) 0.0006(4) -0.0004(4)
C32 0.0174(5) 0.0141(5) 0.0133(5) -0.0010(4) 0.0000(4) 0.0010(4)
C33 0.0167(5) 0.0202(6) 0.0170(5) -0.0021(4) -0.0024(4) -0.0015(4)
C34 0.0223(6) 0.0166(5) 0.0188(6) -0.0033(4) 0.0037(5) -0.0048(5)
C35 0.0269(6) 0.0125(5) 0.0176(5) 0.0001(4) 0.0014(5) 0.0000(4)
C36 0.0190(5) 0.0140(5) 0.0139(5) -0.0018(4) -0.0010(4) 0.0031(4)
C37 0.0245(6) 0.0194(6) 0.0191(6) 0.0056(5) -0.0027(5) 0.0004(5)
C38 0.0305(7) 0.0257(7) 0.0307(7) -0.0019(6) 0.0035(6) -0.0134(6)
C39 0.0227(6) 0.0232(6) 0.0193(6) 0.0021(5) -0.0039(5) 0.0059(5)
P1 0.01409(13) 0.01191(12) 0.01322(13) 0.00031(10) 0.00092(10) 0.00081(10)
F11 0.0367(5) 0.0187(4) 0.0401(5) 0.0104(4) 0.0124(4) 0.0128(4)
F12 0.0273(4) 0.0279(4) 0.0165(4) -0.0020(3) 0.0075(3) -0.0014(3)
F13 0.0235(4) 0.0156(3) 0.0332(4) 0.0061(3) 0.0012(3) 0.0039(3)
F14 0.0313(4) 0.0296(4) 0.0149(4) -0.0040(3) 0.0060(3) -0.0044(3)
F15 0.0148(3) 0.0371(5) 0.0210(4) 0.0024(3) -0.0025(3) -0.0048(3)
F16 0.0200(4) 0.0271(4) 0.0298(4) -0.0024(3) 0.0003(3) -0.0097(3)
P2 0.02000(15) 0.01209(13) 0.01680(14) 0.00167(10) 0.00021(11) -0.00062(11)
F21 0.0350(5) 0.0195(4) 0.0232(4) 0.0037(3) 0.0046(3) -0.0084(3)
F22 0.0242(4) 0.0214(4) 0.0409(5) 0.0067(4) 0.0035(4) 0.0060(3)
F23 0.0380(5) 0.0183(4) 0.0248(4) 0.0071(3) 0.0075(4) -0.0019(3)
F24 0.0248(4) 0.0215(4) 0.0315(4) -0.0055(3) 0.0010(3) 0.0050(3)
F25 0.0332(5) 0.0233(4) 0.0220(4) 0.0005(3) -0.0062(3) -0.0091(3)
F26 0.0314(4) 0.0229(4) 0.0221(4) -0.0071(3) -0.0007(3) -0.0016(3)

loop_
_atom_type_symbol
_atom_type_description
_atom_type_scat_dispersion_real
_atom_type_scat_dispersion_imag
_atom_type_scat_source
C C 0.0033 0.0016 'International Tables Vol C Tables 4.2.6.8 and 6.1.1.4'
H H 0.0000 0.0000 'International Tables Vol C Tables 4.2.6.8 and 6.1.1.4'
F F 0.0171 0.0103 'International Tables Vol C Tables 4.2.6.8 and 6.1.1.4'
Fe Fe 0.3463 0.8444 'International Tables Vol C Tables 4.2.6.8 and 6.1.1.4'
N N 0.0061 0.0033 'International Tables Vol C Tables 4.2.6.8 and 6.1.1.4'
P P 0.1023 0.0942 'International Tables Vol C Tables 4.2.6.8 and 6.1.1.4'

loop_
_geom_angle_atom_site_label_1
_geom_angle_atom_site_label_2
_geom_angle_atom_site_label_3
_geom_angle
_geom_angle_site_symmetry_1
_geom_angle_site_symmetry_3
_geom_angle_publ_flag
N8 Fe1 N1 176.31(5) . . ?
N8 Fe1 C2 104.79(5) . . ?
N8 Fe1 C6 106.66(5) . . ?
N8 Fe1 C10 99.92(5) . . ?
C2 Fe1 N1 76.13(4) . . ?
C2 Fe1 C6 125.10(5) . . ?
C6 Fe1 N1 75.30(4) . . ?
C10 Fe1 N1 76.45(4) . . ?
C10 Fe1 C2 109.60(5) . . ?
C10 Fe1 C6 107.81(5) . . ?
C1 N1 Fe1 107.89(7) . . ?
C1 N1 C9 112.44(9) . . ?
C5 N1 Fe1 105.60(7) . . ?
C5 N1 C1 112.23(9) . . ?
C5 N1 C9 112.04(9) . . ?
C9 N1 Fe1 106.12(7) . . ?
C2 N2 C1 119.89(10) . . ?
C2 N2 C3 111.43(10) . . ?
C3 N2 C1 128.40(10) . . ?
C2 N3 C4 110.73(10) . . ?
C2 N3 C13 124.85(10) . . ?
C4 N3 C13 124.32(10) . . ?
C6 N4 C5 121.65(9) . . ?
C6 N4 C7 111.97(9) . . ?
C7 N4 C5 126.38(10) . . ?
C6 N5 C8 110.31(9) . . ?
C6 N5 C22 125.84(10) . . ?
C8 N5 C22 123.28(10) . . ?
C10 N6 C9 121.28(10) . . ?
C10 N6 C11 110.98(10) . . ?
C11 N6 C9 127.60(10) . . ?
C10 N7 C12 110.22(10) . . ?
C10 N7 C31 124.98(10) . . ?
C12 N7 C31 123.91(10) . . ?
N1 C1 H1A 110.4 . . ?
N1 C1 H1B 110.4 . . ?
N2 C1 N1 106.50(9) . . ?
N2 C1 H1A 110.4 . . ?
N2 C1 H1B 110.4 . . ?
H1A C1 H1B 108.6 . . ?
N2 C2 Fe1 119.97(8) . . ?
N3 C2 Fe1 134.39(9) . . ?
N3 C2 N2 104.67(10) . . ?
N2 C3 H3 126.9 . . ?
C4 C3 N2 106.28(11) . . ?
C4 C3 H3 126.9 . . ?
N3 C4 H4 126.6 . . ?
C3 C4 N3 106.88(11) . . ?
C3 C4 H4 126.6 . . ?
N1 C5 H5A 110.5 . . ?
N1 C5 H5B 110.5 . . ?
N4 C5 N1 106.07(9) . . ?
N4 C5 H5A 110.5 . . ?
N4 C5 H5B 110.5 . . ?
H5A C5 H5B 108.7 . . ?
N4 C6 Fe1 117.15(8) . . ?
N5 C6 Fe1 138.02(9) . . ?
N5 C6 N4 104.45(9) . . ?
N4 C7 H7 127.1 . . ?
C8 C7 N4 105.76(10) . . ?
C8 C7 H7 127.1 . . ?
N5 C8 H8 126.2 . . ?
C7 C8 N5 107.51(10) . . ?
C7 C8 H8 126.2 . . ?
N1 C9 H9A 110.4 . . ?
N1 C9 H9B 110.4 . . ?
N6 C9 N1 106.54(9) . . ?
N6 C9 H9A 110.4 . . ?
N6 C9 H9B 110.4 . . ?
H9A C9 H9B 108.6 . . ?
N6 C10 Fe1 118.95(8) . . ?
N7 C10 Fe1 135.60(9) . . ?
N7 C10 N6 105.45(10) . . ?
N6 C11 H11 126.9 . . ?
C12 C11 N6 106.21(11) . . ?
C12 C11 H11 126.9 . . ?
N7 C12 H12 126.4 . . ?
C11 C12 N7 107.13(11) . . ?
C11 C12 H12 126.4 . . ?
C14 C13 N3 118.04(12) . . ?
C18 C13 N3 118.29(12) . . ?
C18 C13 C14 123.66(12) . . ?
C13 C14 C19 121.11(12) . . ?
C15 C14 C13 116.80(13) . . ?
C15 C14 C19 122.08(13) . . ?
C14 C15 H15 119.1 . . ?
C16 C15 C14 121.71(14) . . ?
C16 C15 H15 119.1 . . ?
C15 C16 C17 119.56(13) . . ?
C15 C16 C20 119.88(16) . . ?
C17 C16 C20 120.54(16) . . ?
C16 C17 H17 119.3 . . ?
C16 C17 C18 121.31(14) . . ?
C18 C17 H17 119.3 . . ?
C13 C18 C17 116.95(13) . . ?
C13 C18 C21 121.22(12) . . ?
C17 C18 C21 121.83(13) . . ?
C14 C19 H19A 109.5 . . ?
C14 C19 H19B 109.5 . . ?
C14 C19 H19C 109.5 . . ?
H19A C19 H19B 109.5 . . ?
H19A C19 H19C 109.5 . . ?
H19B C19 H19C 109.5 . . ?
C16 C20 H20A 109.5 . . ?
C16 C20 H20B 109.5 . . ?
C16 C20 H20C 109.5 . . ?
H20A C20 H20B 109.5 . . ?
H20A C20 H20C 109.5 . . ?
H20B C20 H20C 109.5 . . ?
C18 C21 H21A 109.5 . . ?
C18 C21 H21B 109.5 . . ?
C18 C21 H21C 109.5 . . ?
H21A C21 H21B 109.5 . . ?
H21A C21 H21C 109.5 . . ?
H21B C21 H21C 109.5 . . ?
C23 C22 N5 120.21(11) . . ?
C23 C22 C27 122.52(11) . . ?
C27 C22 N5 117.26(10) . . ?
C22 C23 C24 117.30(11) . . ?
C22 C23 C28 122.64(11) . . ?
C24 C23 C28 120.06(11) . . ?
C23 C24 H24 118.9 . . ?
C25 C24 C23 122.10(12) . . ?
C25 C24 H24 118.9 . . ?
C24 C25 C26 118.50(11) . . ?
C24 C25 C29 121.36(12) . . ?
C26 C25 C29 120.15(12) . . ?
C25 C26 H26 119.1 . . ?
C27 C26 C25 121.76(12) . . ?
C27 C26 H26 119.1 . . ?
C22 C27 C30 121.71(11) . . ?
C26 C27 C22 117.80(11) . . ?
C26 C27 C30 120.47(11) . . ?
C23 C28 H28A 109.5 . . ?
C23 C28 H28B 109.5 . . ?
C23 C28 H28C 109.5 . . ?
H28A C28 H28B 109.5 . . ?
H28A C28 H28C 109.5 . . ?
H28B C28 H28C 109.5 . . ?
C25 C29 H29A 109.5 . . ?
C25 C29 H29B 109.5 . . ?
C25 C29 H29C 109.5 . . ?
H29A C29 H29B 109.5 . . ?
H29A C29 H29C 109.5 . . ?
H29B C29 H29C 109.5 . . ?
C27 C30 H30A 109.5 . . ?
C27 C30 H30B 109.5 . . ?
C27 C30 H30C 109.5 . . ?
H30A C30 H30B 109.5 . . ?
H30A C30 H30C 109.5 . . ?
H30B C30 H30C 109.5 . . ?
C32 C31 N7 119.99(10) . . ?
C32 C31 C36 122.88(11) . . ?
C36 C31 N7 117.14(10) . . ?
C31 C32 C37 121.97(11) . . ?
C33 C32 C31 116.99(11) . . ?
C33 C32 C37 121.03(11) . . ?
C32 C33 H33 118.9 . . ?
C34 C33 C32 122.18(12) . . ?
C34 C33 H33 118.9 . . ?
C33 C34 C35 118.75(12) . . ?
C33 C34 C38 121.06(12) . . ?
C35 C34 C38 120.19(12) . . ?
C34 C35 H35 119.3 . . ?
C36 C35 C34 121.47(12) . . ?
C36 C35 H35 119.3 . . ?
C31 C36 C39 121.59(11) . . ?
C35 C36 C31 117.66(11) . . ?
C35 C36 C39 120.74(11) . . ?
C32 C37 H37A 109.5 . . ?
C32 C37 H37B 109.5 . . ?
C32 C37 H37C 109.5 . . ?
H37A C37 H37B 109.5 . . ?
H37A C37 H37C 109.5 . . ?
H37B C37 H37C 109.5 . . ?
C34 C38 H38A 109.5 . . ?
C34 C38 H38B 109.5 . . ?
C34 C38 H38C 109.5 . . ?
H38A C38 H38B 109.5 . . ?
H38A C38 H38C 109.5 . . ?
H38B C38 H38C 109.5 . . ?
C36 C39 H39A 109.5 . . ?
C36 C39 H39B 109.5 . . ?
C36 C39 H39C 109.5 . . ?
H39A C39 H39B 109.5 . . ?
H39A C39 H39C 109.5 . . ?
H39B C39 H39C 109.5 . . ?
F11 P1 F12 90.15(5) . . ?
F11 P1 F13 178.88(5) . . ?
F11 P1 F14 90.32(5) . . ?
F11 P1 F16 89.41(5) . . ?
F12 P1 F13 89.78(5) . . ?
F12 P1 F14 179.48(5) . . ?
F12 P1 F16 90.32(5) . . ?
F13 P1 F14 89.74(5) . . ?
F13 P1 F16 89.48(5) . . ?
F15 P1 F11 91.15(5) . . ?
F15 P1 F12 90.55(5) . . ?
F15 P1 F13 89.97(5) . . ?
F15 P1 F14 89.67(5) . . ?
F15 P1 F16 178.97(5) . . ?
F16 P1 F14 89.45(5) . . ?
F21 P2 F24 89.17(5) . . ?
F22 P2 F21 90.53(5) . . ?
F22 P2 F23 90.33(5) . . ?
F22 P2 F24 179.70(6) . . ?
F22 P2 F25 90.26(5) . . ?
F22 P2 F26 90.28(5) . . ?
F23 P2 F21 179.12(5) . . ?
F23 P2 F24 89.96(5) . . ?
F23 P2 F25 89.87(5) . . ?
F23 P2 F26 90.46(5) . . ?
F25 P2 F21 89.97(5) . . ?
F25 P2 F24 89.76(5) . . ?
F26 P2 F21 89.69(5) . . ?
F26 P2 F24 89.70(5) . . ?
F26 P2 F25 179.37(5) . . ?

loop_
_geom_bond_atom_site_label_1
_geom_bond_atom_site_label_2
_geom_bond_distance
_geom_bond_site_symmetry_2
_geom_bond_publ_flag
Fe1 N1 2.3289(10) . ?
Fe1 N8 1.5287(11) . ?
Fe1 C2 1.9584(12) . ?
Fe1 C6 1.9754(11) . ?
Fe1 C10 1.9439(12) . ?
N1 C1 1.4720(14) . ?
N1 C5 1.4702(14) . ?
N1 C9 1.4757(15) . ?
N2 C1 1.4563(15) . ?
N2 C2 1.3542(15) . ?
N2 C3 1.3787(15) . ?
N3 C2 1.3502(15) . ?
N3 C4 1.3874(15) . ?
N3 C13 1.4379(15) . ?
N4 C5 1.4571(14) . ?
N4 C6 1.3566(14) . ?
N4 C7 1.3801(14) . ?
N5 C6 1.3549(14) . ?
N5 C8 1.3921(15) . ?
N5 C22 1.4438(14) . ?
N6 C9 1.4569(15) . ?
N6 C10 1.3513(15) . ?
N6 C11 1.3880(15) . ?
N7 C10 1.3489(14) . ?
N7 C12 1.3931(15) . ?
N7 C31 1.4419(15) . ?
C1 H1A 0.9900 . ?
C1 H1B 0.9900 . ?
C3 H3 0.9500 . ?
C3 C4 1.3513(18) . ?
C4 H4 0.9500 . ?
C5 H5A 0.9900 . ?
C5 H5B 0.9900 . ?
C7 H7 0.9500 . ?
C7 C8 1.3497(16) . ?
C8 H8 0.9500 . ?
C9 H9A 0.9900 . ?
C9 H9B 0.9900 . ?
C11 H11 0.9500 . ?
C11 C12 1.3507(18) . ?
C12 H12 0.9500 . ?
C13 C14 1.4000(18) . ?
C13 C18 1.3880(19) . ?
C14 C15 1.3921(19) . ?
C14 C19 1.503(2) . ?
C15 H15 0.9500 . ?
C15 C16 1.382(2) . ?
C16 C17 1.389(2) . ?
C16 C20 1.514(2) . ?
C17 H17 0.9500 . ?
C17 C18 1.3994(19) . ?
C18 C21 1.503(2) . ?
C19 H19A 0.9800 . ?
C19 H19B 0.9800 . ?
C19 H19C 0.9800 . ?
C20 H20A 0.9800 . ?
C20 H20B 0.9800 . ?
C20 H20C 0.9800 . ?
C21 H21A 0.9800 . ?
C21 H21B 0.9800 . ?
C21 H21C 0.9800 . ?
C22 C23 1.3934(16) . ?
C22 C27 1.4014(17) . ?
C23 C24 1.3998(17) . ?
C23 C28 1.5076(17) . ?
C24 H24 0.9500 . ?
C24 C25 1.3917(18) . ?
C25 C26 1.3924(18) . ?
C25 C29 1.5098(17) . ?
C26 H26 0.9500 . ?
C26 C27 1.3920(16) . ?
C27 C30 1.5041(17) . ?
C28 H28A 0.9800 . ?
C28 H28B 0.9800 . ?
C28 H28C 0.9800 . ?
C29 H29A 0.9800 . ?
C29 H29B 0.9800 . ?
C29 H29C 0.9800 . ?
C30 H30A 0.9800 . ?
C30 H30B 0.9800 . ?
C30 H30C 0.9800 . ?
C31 C32 1.3962(16) . ?
C31 C36 1.3975(16) . ?
C32 C33 1.3945(17) . ?
C32 C37 1.5039(17) . ?
C33 H33 0.9500 . ?
C33 C34 1.3895(18) . ?
C34 C35 1.3931(19) . ?
C34 C38 1.5129(19) . ?
C35 H35 0.9500 . ?
C35 C36 1.3926(18) . ?
C36 C39 1.5055(17) . ?
C37 H37A 0.9800 . ?
C37 H37B 0.9800 . ?
C37 H37C 0.9800 . ?
C38 H38A 0.9800 . ?
C38 H38B 0.9800 . ?
C38 H38C 0.9800 . ?
C39 H39A 0.9800 . ?
C39 H39B 0.9800 . ?
C39 H39C 0.9800 . ?
P1 F11 1.5975(9) . ?
P1 F12 1.5999(8) . ?
P1 F13 1.6073(8) . ?
P1 F14 1.6083(8) . ?
P1 F15 1.5896(8) . ?
P1 F16 1.6079(9) . ?
P2 F21 1.6088(9) . ?
P2 F22 1.5970(9) . ?
P2 F23 1.5970(9) . ?
P2 F24 1.6109(9) . ?
P2 F25 1.6072(9) . ?
P2 F26 1.6041(9) . ?

loop_
_geom_torsion_atom_site_label_1
_geom_torsion_atom_site_label_2
_geom_torsion_atom_site_label_3
_geom_torsion_atom_site_label_4
_geom_torsion
_geom_torsion_site_symmetry_1
_geom_torsion_site_symmetry_2
_geom_torsion_site_symmetry_3
_geom_torsion_site_symmetry_4
_geom_torsion_publ_flag
Fe1 N1 C1 N2 30.95(10) . . . . ?
Fe1 N1 C5 N4 36.45(10) . . . . ?
Fe1 N1 C9 N6 32.95(10) . . . . ?
N2 C3 C4 N3 0.40(14) . . . . ?
N3 C13 C14 C15 179.92(11) . . . . ?
N3 C13 C14 C19 -0.65(18) . . . . ?
N3 C13 C18 C17 179.54(11) . . . . ?
N3 C13 C18 C21 -0.53(19) . . . . ?
N4 C7 C8 N5 -0.09(13) . . . . ?
N5 C22 C23 C24 -179.85(11) . . . . ?
N5 C22 C23 C28 0.22(18) . . . . ?
N5 C22 C27 C26 179.25(11) . . . . ?
N5 C22 C27 C30 -2.17(17) . . . . ?
N6 C11 C12 N7 0.23(14) . . . . ?
N7 C31 C32 C33 177.80(11) . . . . ?
N7 C31 C32 C37 -1.41(18) . . . . ?
N7 C31 C36 C35 -177.42(11) . . . . ?
N7 C31 C36 C39 2.11(17) . . . . ?
C1 N1 C5 N4 153.75(9) . . . . ?
C1 N1 C9 N6 -84.78(11) . . . . ?
C1 N2 C2 Fe1 15.47(14) . . . . ?
C1 N2 C2 N3 -174.20(10) . . . . ?
C1 N2 C3 C4 173.40(11) . . . . ?
C2 N2 C1 N1 -32.44(14) . . . . ?
C2 N2 C3 C4 -0.37(14) . . . . ?
C2 N3 C4 C3 -0.32(15) . . . . ?
C2 N3 C13 C14 -93.25(15) . . . . ?
C2 N3 C13 C18 87.77(15) . . . . ?
C3 N2 C1 N1 154.25(11) . . . . ?
C3 N2 C2 Fe1 -170.16(8) . . . . ?
C3 N2 C2 N3 0.17(13) . . . . ?
C4 N3 C2 Fe1 168.34(10) . . . . ?
C4 N3 C2 N2 0.09(13) . . . . ?
C4 N3 C13 C14 90.79(15) . . . . ?
C4 N3 C13 C18 -88.20(16) . . . . ?
C5 N1 C1 N2 -84.97(11) . . . . ?
C5 N1 C9 N6 147.72(9) . . . . ?
C5 N4 C6 Fe1 -5.90(14) . . . . ?
C5 N4 C6 N5 179.88(10) . . . . ?
C5 N4 C7 C8 -179.87(11) . . . . ?
C6 N4 C5 N1 -24.28(14) . . . . ?
C6 N4 C7 C8 0.14(14) . . . . ?
C6 N5 C8 C7 0.02(14) . . . . ?
C6 N5 C22 C23 -81.12(15) . . . . ?
C6 N5 C22 C27 100.09(14) . . . . ?
C7 N4 C5 N1 155.72(11) . . . . ?
C7 N4 C6 Fe1 174.09(8) . . . . ?
C7 N4 C6 N5 -0.12(13) . . . . ?
C8 N5 C6 Fe1 -172.23(10) . . . . ?
C8 N5 C6 N4 0.06(13) . . . . ?
C8 N5 C22 C23 108.37(14) . . . . ?
C8 N5 C22 C27 -70.42(15) . . . . ?
C9 N1 C1 N2 147.63(9) . . . . ?
C9 N1 C5 N4 -78.64(11) . . . . ?
C9 N6 C10 Fe1 3.30(15) . . . . ?
C9 N6 C10 N7 -176.43(10) . . . . ?
C9 N6 C11 C12 175.82(11) . . . . ?
C10 N6 C9 N1 -27.32(14) . . . . ?
C10 N6 C11 C12 0.11(14) . . . . ?
C10 N7 C12 C11 -0.50(14) . . . . ?
C10 N7 C31 C32 -86.68(15) . . . . ?
C10 N7 C31 C36 93.02(14) . . . . ?
C11 N6 C9 N1 157.37(11) . . . . ?
C11 N6 C10 Fe1 179.32(8) . . . . ?
C11 N6 C10 N7 -0.40(13) . . . . ?
C12 N7 C10 Fe1 -179.11(10) . . . . ?
C12 N7 C10 N6 0.55(13) . . . . ?
C12 N7 C31 C32 105.20(14) . . . . ?
C12 N7 C31 C36 -75.11(15) . . . . ?
C13 N3 C2 Fe1 -8.10(19) . . . . ?
C13 N3 C2 N2 -176.34(11) . . . . ?
C13 N3 C4 C3 176.14(12) . . . . ?
C13 C14 C15 C16 0.9(2) . . . . ?
C14 C13 C18 C17 0.61(19) . . . . ?
C14 C13 C18 C21 -179.45(13) . . . . ?
C14 C15 C16 C17 -0.1(2) . . . . ?
C14 C15 C16 C20 178.34(14) . . . . ?
C15 C16 C17 C18 -0.4(2) . . . . ?
C16 C17 C18 C13 0.2(2) . . . . ?
C16 C17 C18 C21 -179.72(14) . . . . ?
C18 C13 C14 C15 -1.15(19) . . . . ?
C18 C13 C14 C19 178.28(13) . . . . ?
C19 C14 C15 C16 -178.54(13) . . . . ?
C20 C16 C17 C18 -178.91(14) . . . . ?
C22 N5 C6 Fe1 16.22(19) . . . . ?
C22 N5 C6 N4 -171.49(11) . . . . ?
C22 N5 C8 C7 171.83(11) . . . . ?
C22 C23 C24 C25 1.26(19) . . . . ?
C23 C22 C27 C26 0.48(18) . . . . ?
C23 C22 C27 C30 179.07(12) . . . . ?
C23 C24 C25 C26 -0.8(2) . . . . ?
C23 C24 C25 C29 179.16(13) . . . . ?
C24 C25 C26 C27 0.06(19) . . . . ?
C25 C26 C27 C22 0.07(19) . . . . ?
C25 C26 C27 C30 -178.53(12) . . . . ?
C27 C22 C23 C24 -1.12(18) . . . . ?
C27 C22 C23 C28 178.95(12) . . . . ?
C28 C23 C24 C25 -178.81(12) . . . . ?
C29 C25 C26 C27 -179.85(12) . . . . ?
C31 N7 C10 Fe1 11.37(19) . . . . ?
C31 N7 C10 N6 -168.97(10) . . . . ?
C31 N7 C12 C11 169.16(11) . . . . ?
C31 C32 C33 C34 -0.50(19) . . . . ?
C32 C31 C36 C35 2.27(18) . . . . ?
C32 C31 C36 C39 -178.20(12) . . . . ?
C32 C33 C34 C35 2.3(2) . . . . ?
C32 C33 C34 C38 -177.15(13) . . . . ?
C33 C34 C35 C36 -1.92(19) . . . . ?
C34 C35 C36 C31 -0.30(19) . . . . ?
C34 C35 C36 C39 -179.84(12) . . . . ?
C36 C31 C32 C33 -1.88(18) . . . . ?
C36 C31 C32 C37 178.91(12) . . . . ?
C37 C32 C33 C34 178.72(12) . . . . ?
C38 C34 C35 C36 177.57(13) . . . . ?
